data_4101323
loop_
_publ_author_name
'Jabri, Amir'
'Temple, Claire'
'Crewdson, Patrick'
'Gambarotta, Sandro'
'Korobkov, Ilia'
'Duchateau, Robbert'

_publ_section_title
;
 Role of the metal oxidation state in the SNS-Cr catalyst for ethylene
 trimerization: isolation of di- and trivalent cationic intermediates.
;
_journal_issue 28
_journal_name_full 'Journal of the American Chemical Society'
_journal_page_first 9238
_journal_page_last 9247
_journal_paper_doi 10.1021/ja0623717
_journal_volume 128
_journal_year 2006
_chemical_formula_sum 'C29.85 H59.55 Al2 Cl2.15 Cr N S2'
_chemical_formula_weight 678.83
_chemical_name_systematic
; 
 ? 
;
_space_group_IT_number 14
_symmetry_cell_setting monoclinic
_symmetry_space_group_name_Hall '-P 2ybc'
_symmetry_space_group_name_H-M 'P 1 21/c 1'
_atom_sites_solution_hydrogens geom
_atom_sites_solution_primary direct
_atom_sites_solution_secondary difmap
_audit_creation_method SHELXL-97
_cell_angle_alpha 90.00
_cell_angle_beta 96.037(16)
_cell_angle_gamma 90.00
_cell_formula_units_Z 4
_cell_length_a 13.782(12)
_cell_length_b 12.776(11)
_cell_length_c 21.606(19)
_cell_measurement_reflns_used 314
_cell_measurement_temperature 208(2)
_cell_measurement_theta_max 23.35
_cell_measurement_theta_min 2.18
_cell_volume 3783(6)
_computing_cell_refinement 'SMART, Bruker (2000)'
_computing_data_collection 'SMART, Bruker (2000)'
_computing_data_reduction 'XPREP, Bruker (2000)'
_computing_molecular_graphics 'SHELXTL, Bruker (2000)'
_computing_publication_material 'SHELXTL, Bruker (2000)'
_computing_structure_refinement 'SHELXL-97 (Sheldrick, 1997)'
_computing_structure_solution 'SHELXS-97 (Sheldrick, 1990)'
_diffrn_ambient_temperature 208(2)
_diffrn_measured_fraction_theta_full 0.966
_diffrn_measured_fraction_theta_max 0.966
_diffrn_measurement_device_type 'CCD area detector'
_diffrn_measurement_method 'phi and omega scans'
_diffrn_radiation_monochromator graphite
_diffrn_radiation_source 'fine-focus sealed tube'
_diffrn_radiation_type MoK\a
_diffrn_radiation_wavelength 0.71073
_diffrn_reflns_av_R_equivalents 0.0842
_diffrn_reflns_av_sigmaI/netI 0.1087
_diffrn_reflns_limit_h_max 16
_diffrn_reflns_limit_h_min -15
_diffrn_reflns_limit_k_max 15
_diffrn_reflns_limit_k_min -14
_diffrn_reflns_limit_l_max 24
_diffrn_reflns_limit_l_min -25
_diffrn_reflns_number 17622
_diffrn_reflns_theta_full 24.90
_diffrn_reflns_theta_max 24.90
_diffrn_reflns_theta_min 1.85
_diffrn_standards_decay_% <1
_exptl_absorpt_coefficient_mu 0.630
_exptl_absorpt_correction_T_max 0.9397
_exptl_absorpt_correction_T_min 0.8584
_exptl_absorpt_correction_type multi-scan
_exptl_absorpt_process_details 'SADABS, Bruker (2000)'
_exptl_crystal_colour pl_blue
_exptl_crystal_density_diffrn 1.192
_exptl_crystal_density_meas 0
_exptl_crystal_density_method 'not measured'
_exptl_crystal_description blocjk
_exptl_crystal_F_000 1457
_exptl_crystal_size_max 0.25
_exptl_crystal_size_mid 0.15
_exptl_crystal_size_min 0.10
_refine_diff_density_max 0.564
_refine_diff_density_min -0.391
_refine_diff_density_rms 0.084
_refine_ls_extinction_method none
_refine_ls_goodness_of_fit_ref 1.042
_refine_ls_hydrogen_treatment constr
_refine_ls_matrix_type full
_refine_ls_number_parameters 361
_refine_ls_number_reflns 6360
_refine_ls_number_restraints 0
_refine_ls_restrained_S_all 1.042
_refine_ls_R_factor_all 0.1176
_refine_ls_R_factor_gt 0.0734
_refine_ls_shift/su_max 0.001
_refine_ls_shift/su_mean 0.001
_refine_ls_structure_factor_coef Fsqd
_refine_ls_weighting_details 'calc w=1/[\s^2^(Fo^2^)+(0.0837P)^2^+1.3905P] where P=(Fo^2^+2Fc^2^)/3'
_refine_ls_weighting_scheme calc
_refine_ls_wR_factor_gt 0.1659
_refine_ls_wR_factor_ref 0.1848
_reflns_number_gt 4212
_reflns_number_total 6360
_reflns_threshold_expression >2sigma(I)
_cod_data_source_file ja0623717si20060406_014626.cif
_cod_data_source_block sg2703
_cod_depositor_comments
;
The following automatic conversions were performed:
'_symmetry_cell_setting' value 'Monoclinic' changed to 'monoclinic'
according to '/home/saulius/struct/CIF-dictionaries/cif_core.dic'
dictionary named 'cif_core.dic' version 2.4.1 from 2010-06-29.

Automatic conversion script
Id: cif_fix_enum 1527 2010-12-29 10:47:43Z saulius 
;
_cod_original_sg_symbol_H-M P2(1)/c
_cod_database_code 4101323

loop_
_symmetry_equiv_pos_as_xyz
'x, y, z'
'-x, y+1/2, -z+1/2'
'-x, -y, -z'
'x, -y-1/2, z-1/2'

loop_
_atom_site_label
_atom_site_type_symbol
_atom_site_fract_x
_atom_site_fract_y
_atom_site_fract_z
_atom_site_U_iso_or_equiv
_atom_site_adp_type
_atom_site_occupancy
_atom_site_symmetry_multiplicity
_atom_site_calc_flag
_atom_site_refinement_flags
_atom_site_disorder_assembly
_atom_site_disorder_group
Cr1 Cr 0.53447(5) 0.88516(6) 0.04392(4) 0.0319(2) Uani 1 1 d . . .
Cl1 Cl 0.47579(9) 1.05097(9) 0.06689(6) 0.0362(3) Uani 1 1 d . . .
N1 N 0.5840(3) 0.7414(3) 0.0137(2) 0.0385(10) Uani 1 1 d . . .
H1C H 0.5720 0.7651 0.0499 0.046 Uiso 1 1 calc R . .
S1 S 0.37324(10) 0.80918(10) 0.01491(6) 0.0404(4) Uani 1 1 d . . .
S2 S 0.70707(9) 0.93297(10) 0.05004(6) 0.0379(3) Uani 1 1 d . . .
C1 C 0.4167(4) 0.6801(4) -0.0037(3) 0.0532(15) Uani 1 1 d . . .
H1A H 0.4243 0.6370 0.0340 0.064 Uiso 1 1 calc R . .
H1B H 0.3686 0.6461 -0.0339 0.064 Uiso 1 1 calc R . .
C2 C 0.5119(4) 0.6877(4) -0.0302(3) 0.0484(14) Uani 1 1 d . . .
H2A H 0.5354 0.6173 -0.0388 0.058 Uiso 1 1 calc R . .
H2B H 0.5033 0.7265 -0.0695 0.058 Uiso 1 1 calc R . .
C3 C 0.6794(4) 0.7499(4) -0.0110(3) 0.0463(14) Uani 1 1 d . . .
H3A H 0.6721 0.7895 -0.0501 0.056 Uiso 1 1 calc R . .
H3B H 0.7036 0.6799 -0.0197 0.056 Uiso 1 1 calc R . .
C4 C 0.7507(4) 0.8039(4) 0.0350(3) 0.0459(14) Uani 1 1 d . . .
H4A H 0.8142 0.8086 0.0186 0.055 Uiso 1 1 calc R . .
H4B H 0.7591 0.7637 0.0738 0.055 Uiso 1 1 calc R . .
C5 C 0.2662(4) 0.8809(4) 0.1050(3) 0.0500(14) Uani 1 1 d . . .
H5A H 0.2285 0.9203 0.0718 0.060 Uiso 1 1 calc R . .
H5B H 0.3223 0.9237 0.1211 0.060 Uiso 1 1 calc R . .
C6 C 0.2024(4) 0.8583(5) 0.1575(3) 0.0572(16) Uani 1 1 d . . .
H6A H 0.2424 0.8258 0.1925 0.069 Uiso 1 1 calc R . .
H6B H 0.1769 0.9244 0.1721 0.069 Uiso 1 1 calc R . .
C7 C 0.1194(4) 0.7877(5) 0.1366(3) 0.0644(18) Uani 1 1 d . . .
H7A H 0.0832 0.7713 0.1720 0.077 Uiso 1 1 calc R . .
H7B H 0.0749 0.8238 0.1052 0.077 Uiso 1 1 calc R . .
C8 C 0.1535(5) 0.6889(5) 0.1098(4) 0.0697(19) Uani 1 1 d . . .
H8A H 0.0968 0.6472 0.0937 0.084 Uiso 1 1 calc R . .
H8B H 0.1906 0.6484 0.1428 0.084 Uiso 1 1 calc R . .
C9 C 0.2182(4) 0.7087(5) 0.0569(3) 0.0604(17) Uani 1 1 d . . .
H9A H 0.2437 0.6421 0.0431 0.072 Uiso 1 1 calc R . .
H9B H 0.1791 0.7409 0.0214 0.072 Uiso 1 1 calc R . .
C10 C 0.3016(4) 0.7798(4) 0.0792(3) 0.0413(13) Uani 1 1 d . . .
H10A H 0.3439 0.7435 0.1123 0.050 Uiso 1 1 calc R . .
C11 C 0.8744(4) 0.9540(5) 0.1288(3) 0.0534(15) Uani 1 1 d . . .
H11A H 0.8950 1.0042 0.0984 0.064 Uiso 1 1 calc R . .
H11B H 0.8941 0.8838 0.1168 0.064 Uiso 1 1 calc R . .
C12 C 0.9227(4) 0.9803(5) 0.1930(3) 0.0636(18) Uani 1 1 d . . .
H12A H 0.9084 0.9248 0.2220 0.076 Uiso 1 1 calc R . .
H12B H 0.9935 0.9827 0.1919 0.076 Uiso 1 1 calc R . .
C13 C 0.8892(4) 1.0827(5) 0.2167(3) 0.0655(18) Uani 1 1 d . . .
H13A H 0.9106 1.1395 0.1908 0.079 Uiso 1 1 calc R . .
H13B H 0.9193 1.0936 0.2593 0.079 Uiso 1 1 calc R . .
C14 C 0.7790(4) 1.0862(5) 0.2158(3) 0.0589(17) Uani 1 1 d . . .
H14A H 0.7588 1.1561 0.2281 0.071 Uiso 1 1 calc R . .
H14B H 0.7581 1.0355 0.2457 0.071 Uiso 1 1 calc R . .
C15 C 0.7306(4) 1.0606(4) 0.1506(3) 0.0480(14) Uani 1 1 d . . .
H15A H 0.6596 1.0583 0.1512 0.058 Uiso 1 1 calc R . .
H15B H 0.7457 1.1157 0.1215 0.058 Uiso 1 1 calc R . .
C16 C 0.7656(4) 0.9583(4) 0.1291(2) 0.0410(13) Uani 1 1 d . . .
H16A H 0.7456 0.9028 0.1571 0.049 Uiso 1 1 calc R . .
C17 C 0.5434(4) 0.8347(4) 0.1344(2) 0.0407(13) Uani 1 1 d . . .
H17A H 0.4799 0.8103 0.1437 0.061 Uiso 1 1 calc R . .
H17B H 0.5645 0.8920 0.1620 0.061 Uiso 1 1 calc R . .
H17C H 0.5901 0.7778 0.1402 0.061 Uiso 1 1 calc R . .
Al1 Al 0.81780(14) 0.97765(15) 0.63187(9) 0.0602(5) Uani 1 1 d . . .
Al2 Al 0.55133(14) 1.01856(14) 0.69113(9) 0.0546(5) Uani 1 1 d . . .
Cl2 Cl 0.64334(10) 0.96451(11) 0.60791(6) 0.0485(4) Uani 1 1 d . A .
C18 C 0.8580(4) 0.9602(4) 0.5471(3) 0.0483(14) Uani 1 1 d . . .
H18A H 0.9286 0.9637 0.5489 0.072 Uiso 1 1 calc R . .
H18B H 0.8295 1.0156 0.5203 0.072 Uiso 1 1 calc R . .
H18C H 0.8358 0.8929 0.5305 0.072 Uiso 1 1 calc R . .
C19 C 0.8485(5) 0.8603(6) 0.6875(3) 0.080(2) Uani 1 1 d . . .
H19A H 0.9182 0.8587 0.6999 0.120 Uiso 1 1 calc R . .
H19B H 0.8288 0.7956 0.6662 0.120 Uiso 1 1 calc R . .
H19C H 0.8138 0.8678 0.7240 0.120 Uiso 1 1 calc R . .
C20 C 0.8347(6) 1.1180(6) 0.6659(4) 0.097(3) Uani 1 1 d . . .
H20A H 0.9036 1.1314 0.6772 0.145 Uiso 1 1 calc R . .
H20B H 0.8000 1.1241 0.7026 0.145 Uiso 1 1 calc R . .
H20C H 0.8090 1.1686 0.6350 0.145 Uiso 1 1 calc R . .
C21 C 0.4207(11) 0.9781(13) 0.6575(6) 0.060(4) Uani 0.85 1 d P A 1
H21A H 0.3749 0.9959 0.6870 0.090 Uiso 0.85 1 calc PR A 1
H21B H 0.4188 0.9033 0.6500 0.090 Uiso 0.85 1 calc PR A 1
H21C H 0.4030 1.0149 0.6187 0.090 Uiso 0.85 1 calc PR A 1
Cl3 Cl 0.4080(17) 0.9729(14) 0.6369(8) 0.040(4) Uani 0.15 1 d P A 2
C22 C 0.6071(6) 0.9330(6) 0.7597(3) 0.085(2) Uani 1 1 d . A .
H22A H 0.5751 0.9485 0.7965 0.128 Uiso 1 1 calc R . .
H22B H 0.6763 0.9479 0.7679 0.128 Uiso 1 1 calc R . .
H22C H 0.5980 0.8596 0.7490 0.128 Uiso 1 1 calc R . .
C23 C 0.5701(5) 1.1687(5) 0.6968(3) 0.0623(17) Uani 1 1 d . A .
H23A H 0.5349 1.1964 0.7297 0.093 Uiso 1 1 calc R . .
H23B H 0.5457 1.2009 0.6575 0.093 Uiso 1 1 calc R . .
H23C H 0.6391 1.1840 0.7059 0.093 Uiso 1 1 calc R . .
C24 C 0.9063(6) 0.8119(6) 0.3993(4) 0.074(2) Uani 1 1 d . . .
H24A H 0.9049 0.8842 0.3914 0.089 Uiso 0.63 1 calc PR B 1
C25 C 0.9778(5) 0.7710(6) 0.4404(4) 0.073(2) Uani 1 1 d . E .
H25A H 1.0246 0.8158 0.4612 0.088 Uiso 1 1 calc R . .
C26 C 0.9829(5) 0.6668(6) 0.4519(3) 0.0648(18) Uani 1 1 d . . .
H26A H 1.0334 0.6387 0.4797 0.078 Uiso 1 1 calc R E .
C27 C 0.9135(5) 0.6039(5) 0.4225(3) 0.0670(18) Uani 1 1 d . E .
H27A H 0.9144 0.5314 0.4299 0.080 Uiso 1 1 calc R . .
C28 C 0.8428(5) 0.6474(7) 0.3823(3) 0.073(2) Uani 1 1 d . . .
H28A H 0.7950 0.6033 0.3619 0.087 Uiso 1 1 calc R E .
C29 C 0.8380(5) 0.7501(7) 0.3702(3) 0.071(2) Uani 1 1 d . D .
H29A H 0.7880 0.7779 0.3420 0.085 Uiso 0.37 1 calc PR C 2
C30 C 0.7629(9) 0.8073(10) 0.3286(5) 0.084(4) Uani 0.63 1 d P D 1
H30A H 0.7784 0.8814 0.3292 0.126 Uiso 0.63 1 calc PR D 1
H30B H 0.6993 0.7971 0.3431 0.126 Uiso 0.63 1 calc PR D 1
H30C H 0.7620 0.7808 0.2865 0.126 Uiso 0.63 1 calc PR D 1
C30' C 0.8876(16) 0.9151(15) 0.3771(11) 0.085(6) Uani 0.37 1 d P E 2
H30D H 0.8298 0.9152 0.3473 0.128 Uiso 0.37 1 calc PR E 2
H30E H 0.9429 0.9401 0.3570 0.128 Uiso 0.37 1 calc PR E 2
H30F H 0.8772 0.9607 0.4117 0.128 Uiso 0.37 1 calc PR E 2

loop_
_atom_site_aniso_label
_atom_site_aniso_U_11
_atom_site_aniso_U_22
_atom_site_aniso_U_33
_atom_site_aniso_U_23
_atom_site_aniso_U_13
_atom_site_aniso_U_12
Cr1 0.0363(5) 0.0307(4) 0.0284(4) 0.0006(3) 0.0020(3) 0.0016(3)
Cl1 0.0428(7) 0.0346(7) 0.0311(7) 0.0021(5) 0.0038(5) 0.0036(5)
N1 0.042(3) 0.037(2) 0.037(3) -0.0072(19) 0.006(2) 0.0065(19)
S1 0.0429(8) 0.0403(8) 0.0368(8) 0.0004(6) -0.0010(6) -0.0036(6)
S2 0.0383(7) 0.0390(7) 0.0364(8) 0.0022(6) 0.0034(6) 0.0016(6)
C1 0.064(4) 0.035(3) 0.060(4) -0.009(3) 0.005(3) -0.007(3)
C2 0.052(4) 0.041(3) 0.052(4) -0.008(3) 0.004(3) 0.002(3)
C3 0.049(3) 0.048(3) 0.042(3) -0.007(3) 0.004(3) 0.016(3)
C4 0.048(3) 0.045(3) 0.046(3) -0.001(3) 0.010(3) 0.010(3)
C5 0.049(3) 0.047(3) 0.055(4) 0.005(3) 0.014(3) -0.002(3)
C6 0.049(4) 0.064(4) 0.059(4) 0.001(3) 0.011(3) 0.007(3)
C7 0.040(3) 0.082(5) 0.072(5) 0.019(4) 0.011(3) -0.003(3)
C8 0.052(4) 0.069(5) 0.087(5) 0.016(4) 0.004(4) -0.018(3)
C9 0.051(4) 0.058(4) 0.072(5) 0.001(3) 0.004(3) -0.016(3)
C10 0.034(3) 0.046(3) 0.044(3) 0.006(2) 0.005(2) -0.001(2)
C11 0.037(3) 0.064(4) 0.058(4) -0.005(3) -0.002(3) -0.005(3)
C12 0.039(3) 0.078(5) 0.071(5) -0.013(4) -0.006(3) 0.008(3)
C13 0.056(4) 0.079(5) 0.059(4) -0.006(3) -0.009(3) -0.004(3)
C14 0.056(4) 0.061(4) 0.056(4) -0.014(3) -0.011(3) 0.014(3)
C15 0.048(3) 0.052(4) 0.043(3) -0.006(3) -0.005(3) 0.004(3)
C16 0.039(3) 0.044(3) 0.038(3) 0.006(2) -0.003(2) -0.001(2)
C17 0.048(3) 0.044(3) 0.031(3) 0.006(2) 0.005(2) -0.002(2)
Al1 0.0621(12) 0.0604(12) 0.0595(13) -0.0131(9) 0.0133(10) -0.0121(9)
Al2 0.0602(11) 0.0540(11) 0.0496(11) -0.0046(8) 0.0057(9) -0.0083(9)
Cl2 0.0573(9) 0.0456(8) 0.0423(8) -0.0041(6) 0.0041(6) -0.0044(6)
C18 0.057(4) 0.039(3) 0.054(4) -0.008(3) 0.031(3) -0.012(3)
C19 0.076(5) 0.095(5) 0.066(5) 0.007(4) -0.004(4) 0.009(4)
C20 0.096(6) 0.100(6) 0.102(6) -0.052(5) 0.044(5) -0.044(5)
C21 0.037(6) 0.086(7) 0.055(10) -0.036(7) 0.004(6) -0.023(5)
Cl3 0.047(7) 0.035(6) 0.035(9) -0.016(6) -0.005(6) -0.022(5)
C22 0.139(7) 0.071(5) 0.048(4) 0.009(3) 0.019(4) 0.007(5)
C23 0.064(4) 0.059(4) 0.063(4) -0.014(3) 0.000(3) 0.005(3)
C24 0.073(5) 0.065(5) 0.088(6) 0.007(4) 0.025(4) 0.002(4)
C25 0.063(4) 0.061(5) 0.098(6) -0.017(4) 0.015(4) -0.006(4)
C26 0.047(4) 0.072(5) 0.075(5) -0.011(4) 0.001(3) 0.007(3)
C27 0.061(4) 0.064(4) 0.076(5) -0.010(4) 0.004(4) 0.001(3)
C28 0.059(4) 0.088(6) 0.069(5) -0.031(4) -0.003(4) 0.002(4)
C29 0.068(5) 0.093(6) 0.052(4) 0.002(4) 0.012(4) 0.016(4)
C30 0.101(9) 0.093(9) 0.059(7) 0.003(6) 0.015(7) 0.017(7)
C30' 0.100(16) 0.068(13) 0.087(16) 0.021(11) 0.014(13) 0.011(12)

loop_
_atom_type_symbol
_atom_type_description
_atom_type_scat_dispersion_real
_atom_type_scat_dispersion_imag
_atom_type_scat_source
C C 0.0033 0.0016 'International Tables Vol C Tables 4.2.6.8 and 6.1.1.4'
H H 0.0000 0.0000 'International Tables Vol C Tables 4.2.6.8 and 6.1.1.4'
N N 0.0061 0.0033 'International Tables Vol C Tables 4.2.6.8 and 6.1.1.4'
Al Al 0.0645 0.0514 'International Tables Vol C Tables 4.2.6.8 and 6.1.1.4'
S S 0.1246 0.1234 'International Tables Vol C Tables 4.2.6.8 and 6.1.1.4'
Cl Cl 0.1484 0.1585 'International Tables Vol C Tables 4.2.6.8 and 6.1.1.4'
Cr Cr 0.3209 0.6236 'International Tables Vol C Tables 4.2.6.8 and 6.1.1.4'

loop_
_geom_angle_atom_site_label_1
_geom_angle_atom_site_label_2
_geom_angle_atom_site_label_3
_geom_angle
_geom_angle_site_symmetry_3
C17 Cr1 N1 91.8(2) .
C17 Cr1 Cl1 94.03(16) .
N1 Cr1 Cl1 174.09(12) .
C17 Cr1 S1 94.67(15) .
N1 Cr1 S1 83.63(13) .
Cl1 Cr1 S1 95.09(7) .
C17 Cr1 S2 93.81(15) .
N1 Cr1 S2 83.59(13) .
Cl1 Cr1 S2 96.80(6) .
S1 Cr1 S2 164.87(6) .
C17 Cr1 Cl1 179.40(16) 3_675
N1 Cr1 Cl1 88.61(13) 3_675
Cl1 Cr1 Cl1 85.54(6) 3_675
S1 Cr1 Cl1 85.78(5) 3_675
S2 Cr1 Cl1 85.84(5) 3_675
Cr1 Cl1 Cr1 94.46(6) 3_675
C3 N1 C2 111.7(4) .
C3 N1 Cr1 112.4(3) .
C2 N1 Cr1 113.0(3) .
C1 S1 C10 101.5(3) .
C1 S1 Cr1 96.1(2) .
C10 S1 Cr1 115.89(18) .
C4 S2 C16 102.0(2) .
C4 S2 Cr1 95.93(19) .
C16 S2 Cr1 115.01(18) .
C2 C1 S1 110.5(4) .
N1 C2 C1 110.3(5) .
N1 C3 C4 110.0(4) .
C3 C4 S2 109.6(4) .
C10 C5 C6 110.2(5) .
C7 C6 C5 111.9(5) .
C8 C7 C6 111.6(5) .
C7 C8 C9 112.4(5) .
C10 C9 C8 110.1(5) .
C9 C10 C5 111.7(5) .
C9 C10 S1 109.7(4) .
C5 C10 S1 109.1(4) .
C16 C11 C12 109.3(5) .
C13 C12 C11 112.7(5) .
C12 C13 C14 111.5(5) .
C13 C14 C15 110.1(5) .
C16 C15 C14 110.6(4) .
C15 C16 C11 113.0(5) .
C15 C16 S2 108.7(3) .
C11 C16 S2 109.3(4) .
C19 Al1 C20 118.0(4) .
C19 Al1 C18 114.9(3) .
C20 Al1 C18 114.8(3) .
C19 Al1 Cl2 103.1(2) .
C20 Al1 Cl2 102.9(3) .
C18 Al1 Cl2 99.40(19) .
C23 Al2 C22 118.2(3) .
C23 Al2 C21 113.6(6) .
C22 Al2 C21 114.5(6) .
C23 Al2 Cl3 113.0(5) .
C22 Al2 Cl3 120.4(5) .
C21 Al2 Cl3 9.1(9) .
C23 Al2 Cl2 104.7(2) .
C22 Al2 Cl2 102.2(3) .
C21 Al2 Cl2 100.7(5) .
Cl3 Al2 Cl2 92.2(6) .
Al2 Cl2 Al1 114.28(9) .
C29 C24 C25 120.5(7) .
C29 C24 C30' 107.2(11) .
C25 C24 C30' 132.2(12) .
C24 C25 C26 121.1(7) .
C27 C26 C25 118.4(7) .
C28 C27 C26 118.9(7) .
C29 C28 C27 123.0(7) .
C24 C29 C28 118.1(7) .
C24 C29 C30 113.9(9) .
C28 C29 C30 128.0(9) .

loop_
_geom_bond_atom_site_label_1
_geom_bond_atom_site_label_2
_geom_bond_distance
_geom_bond_site_symmetry_2
Cr1 C17 2.049(5) .
Cr1 N1 2.088(4) .
Cr1 Cl1 2.339(2) .
Cr1 S1 2.445(2) .
Cr1 S2 2.446(2) .
Cr1 Cl1 2.519(2) 3_675
Cl1 Cr1 2.519(2) 3_675
N1 C3 1.475(7) .
N1 C2 1.470(6) .
S1 C1 1.814(6) .
S1 C10 1.826(6) .
S2 C4 1.797(5) .
S2 C16 1.839(5) .
C1 C2 1.488(8) .
C3 C4 1.491(7) .
C5 C10 1.509(8) .
C5 C6 1.534(8) .
C6 C7 1.488(8) .
C7 C8 1.486(10) .
C8 C9 1.543(9) .
C9 C10 1.503(7) .
C11 C16 1.502(7) .
C11 C12 1.513(8) .
C12 C13 1.494(9) .
C13 C14 1.518(9) .
C14 C15 1.530(7) .
C15 C16 1.485(7) .
Al1 C19 1.940(7) .
Al1 C20 1.943(7) .
Al1 C18 1.982(6) .
Al1 Cl2 2.412(3) .
Al2 C23 1.938(6) .
Al2 C22 1.934(7) .
Al2 C21 1.939(13) .
Al2 Cl3 2.265(19) .
Al2 Cl2 2.408(3) .
C24 C29 1.335(10) .
C24 C25 1.360(10) .
C24 C30' 1.418(19) .
C25 C26 1.355(9) .
C26 C27 1.354(9) .
C27 C28 1.355(9) .
C28 C29 1.338(10) .
C29 C30 1.489(13) .

loop_
_geom_torsion_atom_site_label_1
_geom_torsion_atom_site_label_2
_geom_torsion_atom_site_label_3
_geom_torsion_atom_site_label_4
_geom_torsion
_geom_torsion_site_symmetry_1
_geom_torsion_site_symmetry_4
C17 Cr1 Cl1 Cr1 179.59(15) . 3_675
N1 Cr1 Cl1 Cr1 -8.2(12) . 3_675
S1 Cr1 Cl1 Cr1 -85.35(5) . 3_675
S2 Cr1 Cl1 Cr1 85.27(5) . 3_675
Cl1 Cr1 Cl1 Cr1 0.0 3_675 3_675
C17 Cr1 N1 C3 -115.0(3) . .
Cl1 Cr1 N1 C3 72.7(13) . .
S1 Cr1 N1 C3 150.5(3) . .
S2 Cr1 N1 C3 -21.4(3) . .
Cl1 Cr1 N1 C3 64.6(3) 3_675 .
C17 Cr1 N1 C2 117.5(4) . .
Cl1 Cr1 N1 C2 -54.8(14) . .
S1 Cr1 N1 C2 23.0(3) . .
S2 Cr1 N1 C2 -148.9(4) . .
Cl1 Cr1 N1 C2 -62.9(4) 3_675 .
C17 Cr1 S1 C1 -85.9(3) . .
N1 Cr1 S1 C1 5.4(2) . .
Cl1 Cr1 S1 C1 179.6(2) . .
S2 Cr1 S1 C1 38.0(3) . .
Cl1 Cr1 S1 C1 94.5(2) 3_675 .
C17 Cr1 S1 C10 20.0(2) . .
N1 Cr1 S1 C10 111.4(2) . .
Cl1 Cr1 S1 C10 -74.4(2) . .
S2 Cr1 S1 C10 143.9(3) . .
Cl1 Cr1 S1 C10 -159.6(2) 3_675 .
C17 Cr1 S2 C4 83.6(2) . .
N1 Cr1 S2 C4 -7.8(2) . .
Cl1 Cr1 S2 C4 178.10(19) . .
S1 Cr1 S2 C4 -40.4(3) . .
Cl1 Cr1 S2 C4 -96.91(19) 3_675 .
C17 Cr1 S2 C16 -22.6(2) . .
N1 Cr1 S2 C16 -114.0(2) . .
Cl1 Cr1 S2 C16 71.95(19) . .
S1 Cr1 S2 C16 -146.5(3) . .
Cl1 Cr1 S2 C16 156.94(19) 3_675 .
C10 S1 C1 C2 -151.3(4) . .
Cr1 S1 C1 C2 -33.3(4) . .
C3 N1 C2 C1 179.8(4) . .
Cr1 N1 C2 C1 -52.3(5) . .
S1 C1 C2 N1 57.5(5) . .
C2 N1 C3 C4 -179.5(4) . .
Cr1 N1 C3 C4 52.3(5) . .
N1 C3 C4 S2 -60.2(5) . .
C16 S2 C4 C3 153.5(4) . .
Cr1 S2 C4 C3 36.3(4) . .
C10 C5 C6 C7 -55.6(7) . .
C5 C6 C7 C8 55.0(7) . .
C6 C7 C8 C9 -54.5(7) . .
C7 C8 C9 C10 54.4(7) . .
C8 C9 C10 C5 -55.4(7) . .
C8 C9 C10 S1 -176.5(4) . .
C6 C5 C10 C9 56.3(6) . .
C6 C5 C10 S1 177.8(4) . .
C1 S1 C10 C9 -62.3(4) . .
Cr1 S1 C10 C9 -165.0(3) . .
C1 S1 C10 C5 175.0(4) . .
Cr1 S1 C10 C5 72.4(4) . .
C16 C11 C12 C13 -54.5(7) . .
C11 C12 C13 C14 55.3(8) . .
C12 C13 C14 C15 -54.5(7) . .
C13 C14 C15 C16 55.3(7) . .
C14 C15 C16 C11 -57.4(7) . .
C14 C15 C16 S2 -178.8(4) . .
C12 C11 C16 C15 56.0(7) . .
C12 C11 C16 S2 177.1(4) . .
C4 S2 C16 C15 -175.9(4) . .
Cr1 S2 C16 C15 -73.4(4) . .
C4 S2 C16 C11 60.4(4) . .
Cr1 S2 C16 C11 162.8(3) . .
C23 Al2 Cl2 Al1 69.4(2) . .
C22 Al2 Cl2 Al1 -54.4(3) . .
C21 Al2 Cl2 Al1 -172.6(5) . .
Cl3 Al2 Cl2 Al1 -176.1(5) . .
C19 Al1 Cl2 Al2 74.6(3) . .
C20 Al1 Cl2 Al2 -48.6(3) . .
C18 Al1 Cl2 Al2 -166.92(18) . .
C29 C24 C25 C26 1.3(12) . .
C30' C24 C25 C26 -176.5(15) . .
C24 C25 C26 C27 -1.5(11) . .
C25 C26 C27 C28 0.9(11) . .
C26 C27 C28 C29 -0.2(11) . .
C25 C24 C29 C28 -0.6(11) . .
C30' C24 C29 C28 177.8(12) . .
C25 C24 C29 C30 177.8(8) . .
C30' C24 C29 C30 -3.9(14) . .
C27 C28 C29 C24 0.1(11) . .
C27 C28 C29 C30 -178.1(9) . .
